data_1511440
loop_
_publ_author_name
'Hoppe, R.'
'Schlaeger, M.'

_publ_section_title
;
 Darstellung und Aufbau von BaLi(BO3)
;
_journal_name_full 'Zeitschrift fuer Anorganische und Allgemeine Chemie'
_journal_page_first 976
_journal_page_last 982
_journal_paper_doi 10.1002/zaac.19936190603
_journal_volume 619
_journal_year 1993
_chemical_formula_sum 'B Ba Li O3'
_chemical_name_systematic 'Ba Li (B O3)'
_space_group_IT_number 14
_symmetry_space_group_name_Hall '-P 2ybc'
_symmetry_space_group_name_H-M 'P 1 21/c 1'
_cell_angle_alpha 90
_cell_angle_beta 117.99
_cell_angle_gamma 90
_cell_formula_units_Z 4
_cell_length_a 6.461
_cell_length_b 7.107
_cell_length_c 7.403
_cell_volume 300.171
_citation_journal_id_ASTM ZAACAB
_cod_data_source_file boron0-1_65.cif
_cod_data_source_block B1Ba1Li1O3
_cod_original_cell_volume 300.1712
_cod_original_formula_sum 'B1 Ba1 Li1 O3'
_cod_database_code 1511440

loop_
_symmetry_equiv_pos_as_xyz
x,y,z
-x,y+1/2,-z+1/2
-x,-y,-z
x,-y-1/2,z-1/2

loop_
_atom_site_label
_atom_site_type_symbol
_atom_site_fract_x
_atom_site_fract_y
_atom_site_fract_z
_atom_site_occupancy
_atom_site_U_iso_or_equiv
B1 B+3 0.2114 0.6638 0.4173 1 0.0
O2 O-2 0.3553 0.8182 0.4781 1 0.0
Ba1 Ba+2 0.3234 0.1397 0.6632 1 0.0
O3 O-2 0.015 0.6627 0.2288 1 0.0
O1 O-2 0.2589 0.9953 0.0387 1 0.0
Li1 Li+1 0.0958 0.9298 0.1986 1 0.0
